data_4060092
loop_
_publ_author_name
'Cabeza, Javier A.'
'del R\'io, Ignacio'
'Garc\'ia-\'Alvarez, Pablo'
'Miguel, Daniel'

_publ_section_title
;
Reactivity of Diphenylacetylene with a Basal Edge-Bridged Square-Pyramidal 
Hexaruthenium Cluster. Characterization of Penta-, Hexa-, and Heptanuclear 
Alkyne Derivatives
;
_journal_issue 4
_journal_name_full Organometallics
_journal_page_first 665
_journal_page_last 674
_journal_paper_doi 10.1021/om049186r
_journal_volume 24
_journal_year 2005
_chemical_formula_sum 'C36 H16 N2 O16 Ru6'
_chemical_formula_weight 1338.93
_space_group_IT_number 19
_symmetry_cell_setting orthorhombic
_symmetry_space_group_name_Hall 'P 2ac 2ab'
_symmetry_space_group_name_H-M 'P 21 21 21'
_atom_sites_solution_hydrogens geom
_atom_sites_solution_primary direct
_atom_sites_solution_secondary difmap
_cell_angle_alpha 90.00
_cell_angle_beta 90.00
_cell_angle_gamma 90.00
_cell_formula_units_Z 4
_cell_length_a 12.354(5)
_cell_length_b 17.951(7)
_cell_length_c 18.506(7)
_cell_measurement_temperature 296(2)
_cell_volume 4104(3)
_diffrn_ambient_temperature 296(2)
_diffrn_detector_area_resol_mean ?
_diffrn_measurement_device_type 'CCD area detector'
_diffrn_measurement_method 'phi and omega scans'
_diffrn_radiation_monochromator graphite
_diffrn_radiation_source 'fine-focus sealed tube'
_diffrn_radiation_type MoK\a
_diffrn_radiation_wavelength 0.71073
_diffrn_reflns_av_R_equivalents 0.0286
_diffrn_reflns_av_sigmaI/netI 0.0223
_diffrn_reflns_limit_h_max 13
_diffrn_reflns_limit_h_min -13
_diffrn_reflns_limit_k_max 19
_diffrn_reflns_limit_k_min -19
_diffrn_reflns_limit_l_max 14
_diffrn_reflns_limit_l_min -20
_diffrn_reflns_number 18318
_diffrn_reflns_theta_max 23.27
_diffrn_reflns_theta_min 1.58
_diffrn_standards_decay_% ?
_diffrn_standards_interval_count ?
_diffrn_standards_interval_time ?
_diffrn_standards_number ?
_exptl_absorpt_coefficient_mu 2.225
_exptl_absorpt_correction_T_max 1.000000
_exptl_absorpt_correction_T_min 0.698954
_exptl_absorpt_correction_type SADABS
_exptl_absorpt_process_details ?
_exptl_crystal_colour BLACK
_exptl_crystal_density_diffrn 2.167
_exptl_crystal_density_meas ?
_exptl_crystal_density_method 'not measured'
_exptl_crystal_description PLATE
_exptl_crystal_F_000 2552
_exptl_crystal_size_max 0.12
_exptl_crystal_size_mid 0.27
_exptl_crystal_size_min 0.36
_refine_ls_abs_structure_details 'Flack H D (1983), Acta Cryst. A39, 876-881'
_refine_ls_abs_structure_Flack 0.00
_refine_ls_extinction_coef ?
_refine_ls_extinction_method none
_refine_ls_goodness_of_fit_ref 1.171
_refine_ls_hydrogen_treatment mixed
_refine_ls_matrix_type full
_refine_ls_number_parameters 542
_refine_ls_number_reflns 5898
_refine_ls_number_restraints 0
_refine_ls_restrained_S_all 1.171
_refine_ls_R_factor_all 0.0287
_refine_ls_R_factor_gt 0.0253
_refine_ls_shift/su_max 0.001
_refine_ls_shift/su_mean 0.000
_refine_ls_structure_factor_coef Fsqd
_refine_ls_weighting_details 'calc w=1/[\s^2^(Fo^2^)+(0.0200P)^2^+8.4760P] where P=(Fo^2^+2Fc^2^)/3'
_refine_ls_weighting_scheme calc
_refine_ls_wR_factor_gt 0.0572
_refine_ls_wR_factor_ref 0.0606
_reflns_number_gt 5616
_reflns_number_total 5898
_reflns_threshold_expression >2sigma(I)
_cod_depositor_comments
;
The following automatic conversions were performed:
'_symmetry_cell_setting' value 'Orthorhombic' changed to 'orthorhombic'
according to '/home/saulius/struct/CIF-dictionaries/cif_core.dic'
dictionary named 'cif_core.dic' version 2.4.1 from 2010-06-29.

Automatic conversion script
Id: cif_fix_enum 1527 2010-12-29 10:47:43Z saulius 
;
_cod_original_sg_symbol_H-M P2(1)2(1)2(1)
_cod_database_code 4060092

loop_
_symmetry_equiv_pos_as_xyz
'x, y, z'
'-x+1/2, -y, z+1/2'
'-x, y+1/2, -z+1/2'
'x+1/2, -y+1/2, -z'

loop_
_atom_site_label
_atom_site_type_symbol
_atom_site_fract_x
_atom_site_fract_y
_atom_site_fract_z
_atom_site_U_iso_or_equiv
_atom_site_adp_type
_atom_site_occupancy
_atom_site_symmetry_multiplicity
_atom_site_calc_flag
_atom_site_refinement_flags
_atom_site_disorder_assembly
_atom_site_disorder_group
Ru1 Ru 0.44962(4) -0.02841(3) -0.00300(3) 0.02921(12) Uani 1 1 d . . .
Ru2 Ru 0.37477(4) -0.01529(3) 0.13372(3) 0.03014(12) Uani 1 1 d . . .
Ru3 Ru 0.28838(4) -0.12061(3) 0.04767(3) 0.03694(13) Uani 1 1 d . . .
Ru4 Ru 0.47229(4) 0.12455(3) 0.01230(3) 0.02905(12) Uani 1 1 d . . .
Ru5 Ru 0.33581(4) 0.13182(3) 0.13186(3) 0.03050(12) Uani 1 1 d . . .
Ru6 Ru 0.52259(4) 0.05905(3) -0.11781(3) 0.03779(14) Uani 1 1 d . . .
N1 N 0.3303(4) 0.0492(3) 0.0412(3) 0.0275(11) Uani 1 1 d . . .
N2 N 0.1843(4) -0.0284(3) 0.0072(3) 0.0379(13) Uani 1 1 d . . .
C101 C 0.3701(6) -0.0655(4) -0.0820(4) 0.0483(18) Uani 1 1 d . . .
O101 O 0.3267(4) -0.0857(3) -0.1350(3) 0.0653(15) Uani 1 1 d . . .
C102 C 0.5542(6) -0.1003(4) -0.0221(4) 0.0465(18) Uani 1 1 d . . .
O102 O 0.6174(5) -0.1449(3) -0.0370(3) 0.0722(17) Uani 1 1 d . . .
C201 C 0.2370(6) -0.0176(4) 0.1769(4) 0.0455(17) Uani 1 1 d . . .
O201 O 0.1518(4) -0.0171(3) 0.2014(3) 0.0641(16) Uani 1 1 d . . .
C202 C 0.4260(6) -0.0740(4) 0.2106(4) 0.0443(17) Uani 1 1 d . . .
O202 O 0.4546(5) -0.1093(3) 0.2580(3) 0.0682(16) Uani 1 1 d . . .
C302 C 0.1864(6) -0.1611(4) 0.1126(5) 0.054(2) Uani 1 1 d . . .
O302 O 0.1257(5) -0.1851(4) 0.1532(4) 0.080(2) Uani 1 1 d . . .
C301 C 0.2559(7) -0.1946(5) -0.0257(5) 0.061(2) Uani 1 1 d . . .
O301 O 0.2457(7) -0.2414(4) -0.0662(4) 0.096(2) Uani 1 1 d . . .
C303 C 0.4033(6) -0.1780(4) 0.0858(5) 0.051(2) Uani 1 1 d . . .
O303 O 0.4693(5) -0.2167(3) 0.1056(3) 0.0674(16) Uani 1 1 d . . .
C401 C 0.4100(6) 0.2004(4) -0.0426(4) 0.0443(18) Uani 1 1 d . . .
O401 O 0.3785(5) 0.2497(3) -0.0767(3) 0.0705(17) Uani 1 1 d . . .
C402 C 0.5952(5) 0.1794(4) 0.0039(4) 0.0391(16) Uani 1 1 d . . .
O402 O 0.6722(4) 0.2168(3) -0.0052(3) 0.0636(15) Uani 1 1 d . . .
C501 C 0.1788(6) 0.1452(4) 0.1390(4) 0.0472(18) Uani 1 1 d . . .
O501 O 0.0879(4) 0.1524(3) 0.1425(4) 0.0717(18) Uani 1 1 d . . .
C502 C 0.3478(6) 0.1554(4) 0.2315(4) 0.0493(19) Uani 1 1 d . . .
O502 O 0.3573(5) 0.1692(4) 0.2913(3) 0.084(2) Uani 1 1 d . . .
C503 C 0.3590(5) 0.2324(4) 0.1086(4) 0.0405(17) Uani 1 1 d . . .
O503 O 0.3690(4) 0.2961(3) 0.1036(3) 0.0638(16) Uani 1 1 d . . .
C601 C 0.3747(7) 0.0835(4) -0.1465(4) 0.054(2) Uani 1 1 d . . .
O601 O 0.2905(5) 0.0984(4) -0.1664(3) 0.084(2) Uani 1 1 d . . .
C602 C 0.5413(6) -0.0174(4) -0.1908(4) 0.0435(17) Uani 1 1 d . . .
O602 O 0.5512(5) -0.0658(3) -0.2293(3) 0.0647(15) Uani 1 1 d . . .
C603 C 0.5783(7) 0.1385(5) -0.1754(5) 0.062(2) Uani 1 1 d . . .
O603 O 0.6135(7) 0.1867(4) -0.2079(4) 0.103(3) Uani 1 1 d . . .
C604 C 0.6626(6) 0.0373(5) -0.0759(4) 0.053(2) Uani 1 1 d . . .
O604 O 0.7492(4) 0.0270(4) -0.0589(3) 0.082(2) Uani 1 1 d . . .
C7 C 0.5346(5) 0.0251(3) 0.0872(3) 0.0286(13) Uani 1 1 d . . .
C8 C 0.4959(5) 0.0846(3) 0.1325(3) 0.0312(14) Uani 1 1 d . . .
C1 C 0.2280(4) 0.0408(3) 0.0081(3) 0.0329(14) Uani 1 1 d . . .
C2 C 0.1752(5) 0.1013(4) -0.0228(4) 0.0402(17) Uani 1 1 d . . .
H2 H 0.2078 0.1480 -0.0221 0.048 Uiso 1 1 calc R . .
C3 C 0.0760(6) 0.0930(5) -0.0542(5) 0.061(2) Uani 1 1 d . . .
H3 H 0.0404 0.1330 -0.0755 0.073 Uiso 1 1 calc R . .
C4 C 0.0307(6) 0.0227(5) -0.0530(5) 0.060(2) Uani 1 1 d . . .
H4 H -0.0371 0.0153 -0.0735 0.071 Uiso 1 1 calc R . .
C5 C 0.0836(5) -0.0364(4) -0.0222(4) 0.0477(19) Uani 1 1 d . . .
C6 C 0.0295(7) -0.1115(4) -0.0243(5) 0.069(2) Uani 1 1 d . . .
H6C H -0.0452 -0.1056 -0.0375 0.104 Uiso 1 1 calc R . .
H6B H 0.0340 -0.1344 0.0225 0.104 Uiso 1 1 calc R . .
H6A H 0.0651 -0.1425 -0.0593 0.104 Uiso 1 1 calc R . .
C9 C 0.6488(5) -0.0011(4) 0.1027(3) 0.0338(15) Uani 1 1 d . . .
C10 C 0.6700(6) -0.0734(4) 0.1250(4) 0.0469(18) Uani 1 1 d . . .
H10 H 0.6128 -0.1069 0.1275 0.056 Uiso 1 1 calc R . .
C11 C 0.7720(7) -0.0979(5) 0.1437(5) 0.064(2) Uani 1 1 d . . .
H11 H 0.7826 -0.1462 0.1604 0.077 Uiso 1 1 calc R . .
C12 C 0.8580(6) -0.0494(6) 0.1373(5) 0.069(3) Uani 1 1 d . . .
H12 H 0.9278 -0.0655 0.1480 0.082 Uiso 1 1 calc R . .
C13 C 0.8411(6) 0.0221(5) 0.1153(5) 0.058(2) Uani 1 1 d . . .
H13 H 0.8992 0.0548 0.1123 0.069 Uiso 1 1 calc R . .
C14 C 0.7376(5) 0.0467(4) 0.0972(4) 0.0435(17) Uani 1 1 d . . .
H14 H 0.7276 0.0954 0.0813 0.052 Uiso 1 1 calc R . .
C15 C 0.5678(5) 0.1160(4) 0.1910(3) 0.0343(15) Uani 1 1 d . . .
C20 C 0.5967(5) 0.0718(4) 0.2498(4) 0.0428(17) Uani 1 1 d . . .
H20 H 0.5697 0.0237 0.2537 0.051 Uiso 1 1 calc R . .
C19 C 0.6663(7) 0.0998(5) 0.3028(4) 0.055(2) Uani 1 1 d . . .
H19 H 0.6835 0.0705 0.3427 0.066 Uiso 1 1 calc R . .
C18 C 0.7096(6) 0.1702(4) 0.2965(4) 0.056(2) Uani 1 1 d . . .
H18 H 0.7585 0.1880 0.3307 0.067 Uiso 1 1 calc R . .
C17 C 0.6790(6) 0.2139(4) 0.2385(5) 0.056(2) Uani 1 1 d . . .
H17 H 0.7064 0.2620 0.2345 0.068 Uiso 1 1 calc R . .
C16 C 0.6089(6) 0.1878(4) 0.1866(4) 0.0424(17) Uani 1 1 d . . .
H16 H 0.5890 0.2184 0.1483 0.051 Uiso 1 1 calc R . .

loop_
_atom_site_aniso_label
_atom_site_aniso_U_11
_atom_site_aniso_U_22
_atom_site_aniso_U_33
_atom_site_aniso_U_23
_atom_site_aniso_U_13
_atom_site_aniso_U_12
Ru1 0.0271(2) 0.0272(3) 0.0334(3) -0.0029(2) -0.0011(2) 0.0004(2)
Ru2 0.0294(3) 0.0277(3) 0.0333(3) 0.0019(2) -0.0001(2) -0.0011(2)
Ru3 0.0370(3) 0.0269(3) 0.0469(3) -0.0003(2) -0.0006(3) -0.0051(2)
Ru4 0.0279(2) 0.0270(2) 0.0323(3) -0.0006(2) 0.0025(2) -0.0014(2)
Ru5 0.0281(2) 0.0284(3) 0.0350(3) -0.0027(2) 0.0040(2) 0.0012(2)
Ru6 0.0382(3) 0.0425(3) 0.0326(3) -0.0026(2) 0.0038(2) 0.0006(2)
N1 0.024(2) 0.024(3) 0.035(3) -0.004(2) 0.003(2) 0.001(2)
N2 0.030(3) 0.038(3) 0.045(3) 0.000(3) -0.001(3) -0.005(2)
C101 0.044(4) 0.055(5) 0.046(5) 0.004(4) -0.002(4) -0.010(4)
O101 0.070(4) 0.086(4) 0.039(3) -0.001(3) -0.012(3) -0.030(3)
C102 0.047(4) 0.047(4) 0.045(4) -0.004(3) -0.008(3) 0.007(4)
O102 0.068(4) 0.068(4) 0.081(4) -0.014(3) -0.002(3) 0.032(3)
C201 0.048(4) 0.044(4) 0.044(4) 0.012(3) -0.001(4) 0.003(4)
O201 0.043(3) 0.077(4) 0.073(4) 0.016(3) 0.024(3) 0.001(3)
C202 0.049(4) 0.039(4) 0.046(4) 0.000(4) 0.002(4) -0.011(3)
O202 0.083(4) 0.063(4) 0.059(4) 0.026(3) -0.017(3) -0.006(3)
C302 0.052(5) 0.039(4) 0.072(6) 0.007(4) 0.000(4) 0.000(4)
O302 0.068(4) 0.071(4) 0.101(5) 0.033(4) 0.024(4) -0.004(3)
C301 0.065(5) 0.049(5) 0.070(6) 0.009(4) 0.005(4) -0.014(4)
O301 0.145(7) 0.053(4) 0.089(5) -0.031(4) -0.001(5) -0.030(4)
C303 0.049(5) 0.030(4) 0.074(6) 0.008(4) 0.014(4) -0.006(4)
O303 0.061(3) 0.042(3) 0.099(5) 0.015(3) -0.003(3) 0.017(3)
C401 0.040(4) 0.043(4) 0.050(4) -0.006(4) 0.017(4) -0.003(3)
O401 0.071(4) 0.057(4) 0.083(4) 0.034(3) 0.009(3) 0.016(3)
C402 0.037(4) 0.040(4) 0.040(4) -0.004(3) -0.001(3) 0.001(3)
O402 0.048(3) 0.051(3) 0.092(4) 0.005(3) 0.006(3) -0.024(3)
C501 0.045(4) 0.032(4) 0.065(5) -0.008(3) 0.012(4) -0.003(3)
O501 0.028(3) 0.084(4) 0.103(5) -0.008(4) 0.012(3) 0.008(3)
C502 0.035(4) 0.063(5) 0.050(5) -0.014(4) 0.014(4) -0.001(3)
O502 0.078(4) 0.132(6) 0.041(4) -0.026(4) 0.010(3) -0.006(4)
C503 0.033(4) 0.039(4) 0.050(4) -0.005(3) -0.001(3) 0.002(3)
O503 0.060(3) 0.030(3) 0.101(5) -0.001(3) 0.009(3) -0.001(2)
C601 0.058(5) 0.053(5) 0.050(5) -0.003(4) 0.011(4) 0.006(4)
O601 0.063(4) 0.123(6) 0.067(4) -0.012(4) -0.013(3) 0.029(4)
C602 0.041(4) 0.058(5) 0.031(4) 0.002(4) 0.010(3) 0.003(4)
O602 0.076(4) 0.062(4) 0.056(3) -0.025(3) 0.004(3) 0.011(3)
C603 0.076(6) 0.056(6) 0.052(5) -0.007(4) 0.013(4) -0.001(5)
O603 0.154(7) 0.067(5) 0.087(5) 0.006(4) 0.047(5) -0.034(5)
C604 0.046(5) 0.078(6) 0.036(4) -0.020(4) 0.010(4) -0.010(4)
O604 0.038(3) 0.136(6) 0.072(4) -0.031(4) -0.008(3) 0.009(4)
C7 0.031(3) 0.026(3) 0.029(3) -0.001(3) 0.008(3) -0.005(3)
C8 0.035(3) 0.029(3) 0.029(3) 0.002(3) -0.008(3) -0.007(3)
C1 0.024(3) 0.034(3) 0.041(4) -0.006(3) 0.007(3) -0.001(3)
C2 0.033(3) 0.032(4) 0.056(4) 0.004(3) -0.004(3) 0.009(3)
C3 0.044(4) 0.061(5) 0.077(6) 0.008(4) -0.017(4) 0.017(4)
C4 0.025(3) 0.080(6) 0.073(5) 0.001(5) -0.016(4) 0.000(4)
C5 0.028(3) 0.061(5) 0.054(4) -0.007(4) -0.010(3) -0.008(3)
C6 0.051(4) 0.063(5) 0.094(7) 0.008(5) -0.014(5) -0.015(4)
C9 0.027(3) 0.037(4) 0.037(4) -0.008(3) 0.000(3) 0.003(3)
C10 0.049(4) 0.041(4) 0.051(4) -0.010(4) -0.017(4) 0.014(3)
C11 0.062(5) 0.062(5) 0.068(6) -0.011(4) -0.029(5) 0.029(4)
C12 0.036(4) 0.093(7) 0.077(6) -0.031(6) -0.018(4) 0.022(5)
C13 0.028(4) 0.075(6) 0.071(5) -0.016(5) -0.006(4) 0.003(4)
C14 0.035(4) 0.052(4) 0.043(4) -0.007(3) 0.001(3) -0.003(3)
C15 0.027(3) 0.048(4) 0.028(3) -0.002(3) 0.000(3) 0.006(3)
C20 0.047(4) 0.049(4) 0.033(4) -0.002(3) -0.008(3) -0.006(3)
C19 0.064(5) 0.061(5) 0.042(4) 0.000(4) -0.010(4) 0.006(4)
C18 0.055(5) 0.055(5) 0.058(5) -0.010(4) -0.025(4) 0.000(4)
C17 0.059(5) 0.041(4) 0.069(5) -0.015(4) -0.013(4) -0.008(4)
C16 0.045(4) 0.037(4) 0.045(4) -0.003(3) -0.015(3) -0.003(3)
